data_7100091
_journal_name_full 'Chemical Communications'
_journal_paper_doi 10.1039/b504676a
_journal_year 2005
_chemical_absolute_configuration syn
_chemical_formula_moiety 'C14 H20 F6 O6 '
_chemical_formula_sum 'C14 H20 F6 O6'
_chemical_formula_weight 398.30
_chemical_melting_point 358
_chemical_name_common Octamethylene-(R,S)-(+-)-bis(3,3,3-trifluorolactate)
_space_group_IT_number 2
_symmetry_cell_setting triclinic
_symmetry_Int_Tables_number 2
_symmetry_space_group_name_Hall '-P 1'
_symmetry_space_group_name_H-M 'P -1'
_cell_angle_alpha 72.489(7)
_cell_angle_beta 89.576(15)
_cell_angle_gamma 85.41(2)
_cell_formula_units_Z 2
_cell_length_a 5.1196(11)
_cell_length_b 10.895(3)
_cell_length_c 17.165(4)
_cell_measurement_temperature 120(1)
_cell_volume 910.0(4)
_diffrn_ambient_temperature 120(1)
_exptl_crystal_density_diffrn 1.454
_refine_diff_density_rms 0.124
_cod_original_formula_sum 'C14 H20 F6 O6 '
_cod_database_code 7100091

loop_
_symmetry_equiv_pos_as_xyz
'x, y, z'
'-x, -y, -z'

loop_
_atom_site_label
_atom_site_type_symbol
_atom_site_fract_x
_atom_site_fract_y
_atom_site_fract_z
_atom_site_U_iso_or_equiv
_atom_site_adp_type
_atom_site_occupancy
_atom_site_symmetry_multiplicity
_atom_site_calc_flag
_atom_site_refinement_flags
_atom_site_disorder_assembly
_atom_site_disorder_group
F1 F 0.7267(8) -1.0763(4) 1.32323(19) 0.0595(11) Uani 1 1 d . . .
F2 F 0.3573(8) -0.9657(4) 1.2822(2) 0.0576(10) Uani 1 1 d . . .
F3 F 0.7051(7) -0.9193(3) 1.21214(18) 0.0467(9) Uani 1 1 d . . .
F4 F 0.2051(10) -0.5137(4) 1.1912(2) 0.0707(13) Uani 1 1 d . . .
F5 F -0.1610(9) -0.5811(4) 1.2395(2) 0.0663(12) Uani 1 1 d . . .
F6 F 0.1981(9) -0.6705(3) 1.3019(2) 0.0572(11) Uani 1 1 d . . .
O1 O 0.4272(7) -1.2225(3) 1.2659(2) 0.0327(9) Uani 1 1 d . . .
O2 O 0.1176(7) -1.1036(3) 1.13930(18) 0.0308(8) Uani 1 1 d . . .
O3 O 0.3902(7) -0.9485(3) 1.09171(18) 0.0292(8) Uani 1 1 d . . .
O4 O -0.0400(7) -0.3395(3) 1.2575(2) 0.0394(9) Uani 1 1 d . . .
O5 O -0.3415(7) -0.4445(3) 1.38232(18) 0.0296(8) Uani 1 1 d . . .
O6 O -0.0259(6) -0.6041(3) 1.43611(17) 0.0236(7) Uani 1 1 d . . .
C1 C 0.5770(12) -1.0172(5) 1.2568(3) 0.0374(13) Uani 1 1 d . . .
C2 C 0.5216(10) -1.1124(4) 1.2114(3) 0.0271(10) Uani 1 1 d . . .
H2 H 0.6842 -1.1373 1.1875 0.032 Uiso 1 1 calc R . .
C3 C 0.3155(9) -1.0546(4) 1.1435(2) 0.0239(9) Uani 1 1 d . . .
C4 C 0.2074(11) -0.8833(4) 1.0235(3) 0.0313(11) Uani 1 1 d . . .
H4 H 0.0371 -0.8635 1.0439 0.038 Uiso 1 1 calc R . .
H3 H 0.1865 -0.9379 0.989 0.038 Uiso 1 1 calc R . .
C5 C 0.3243(11) -0.7615(5) 0.9764(3) 0.0331(12) Uani 1 1 d . . .
H5 H 0.2178 -0.7203 0.9276 0.04 Uiso 1 1 calc R . .
H6 H 0.4978 -0.7838 0.9591 0.04 Uiso 1 1 calc R . .
C6 C 0.3463(12) -0.6651(5) 1.0241(3) 0.0349(12) Uani 1 1 d . . .
H8 H 0.1719 -0.6365 1.0374 0.042 Uiso 1 1 calc R . .
H7 H 0.4412 -0.7077 1.075 0.042 Uiso 1 1 calc R . .
C7 C 0.4855(11) -0.5485(4) 0.9767(3) 0.0338(12) Uani 1 1 d . . .
H9 H 0.3888 -0.5057 0.9261 0.041 Uiso 1 1 calc R . .
H10 H 0.6583 -0.5777 0.9625 0.041 Uiso 1 1 calc R . .
C8 C 0.0743(13) -0.5578(6) 1.2604(3) 0.0439(14) Uani 1 1 d . . .
C9 C 0.0570(10) -0.4596(4) 1.3082(3) 0.0288(10) Uani 1 1 d . . .
H12 H 0.2318 -0.4531 1.3288 0.035 Uiso 1 1 calc R . .
C10 C -0.1282(9) -0.5013(4) 1.3801(2) 0.0221(9) Uani 1 1 d . . .
C11 C -0.1891(9) -0.6579(4) 1.5075(2) 0.0236(10) Uani 1 1 d . . .
H13 H -0.2836 -0.5878 1.5225 0.028 Uiso 1 1 calc R . .
H14 H -0.0771 -0.7071 1.5535 0.028 Uiso 1 1 calc R . .
C12 C -0.3815(9) -0.7437(4) 1.4897(3) 0.0263(10) Uani 1 1 d . . .
H15 H -0.5092 -0.6907 1.4497 0.032 Uiso 1 1 calc R . .
H16 H -0.4747 -0.7822 1.5394 0.032 Uiso 1 1 calc R . .
C13 C -0.2592(9) -0.8520(4) 1.4578(3) 0.0265(10) Uani 1 1 d . . .
H17 H -0.3975 -0.9024 1.4489 0.032 Uiso 1 1 calc R . .
H18 H -0.1813 -0.8133 1.4053 0.032 Uiso 1 1 calc R . .
C14 C -0.0506(9) -0.9428(4) 1.5142(2) 0.0255(10) Uani 1 1 d . . .
H19 H 0.0959 -0.8941 1.5188 0.031 Uiso 1 1 calc R . .
H20 H -0.1232 -0.9752 1.5682 0.031 Uiso 1 1 calc R . .
H1 H 0.5805 -1.2891 1.2778 0.03 Uiso 1 1 d . . .
H11 H -0.0043 -0.2502 1.2387 0.037 Uiso 1 1 d . . .

loop_
_atom_site_aniso_label
_atom_site_aniso_U_11
_atom_site_aniso_U_22
_atom_site_aniso_U_33
_atom_site_aniso_U_23
_atom_site_aniso_U_13
_atom_site_aniso_U_12
F1 0.072(3) 0.067(2) 0.0330(16) 0.0014(15) -0.0283(17) -0.0258(18)
F2 0.066(3) 0.071(2) 0.0454(18) -0.0328(17) 0.0066(17) -0.0038(18)
F3 0.063(2) 0.0418(18) 0.0349(15) -0.0056(12) -0.0113(15) -0.0259(15)
F4 0.089(4) 0.086(3) 0.0304(17) -0.0079(16) 0.0313(18) -0.008(2)
F5 0.072(3) 0.093(3) 0.047(2) -0.0366(19) -0.0068(18) -0.025(2)
F6 0.081(3) 0.046(2) 0.0413(17) -0.0133(14) 0.0221(17) 0.0086(17)
O1 0.023(2) 0.0312(18) 0.0342(17) 0.0055(13) -0.0046(14) -0.0054(13)
O2 0.030(2) 0.0358(18) 0.0239(15) -0.0026(12) -0.0026(13) -0.0116(13)
O3 0.032(2) 0.0309(17) 0.0208(14) 0.0003(12) -0.0078(13) -0.0108(13)
O4 0.028(2) 0.0340(19) 0.0412(19) 0.0112(14) -0.0028(15) -0.0055(13)
O5 0.026(2) 0.0318(18) 0.0263(15) -0.0031(12) -0.0028(13) 0.0005(13)
O6 0.0229(19) 0.0242(16) 0.0217(14) -0.0035(11) 0.0005(12) -0.0033(11)
C1 0.052(4) 0.034(3) 0.024(2) -0.0043(18) -0.011(2) -0.010(2)
C2 0.028(3) 0.026(2) 0.024(2) -0.0006(16) -0.0024(18) -0.0062(17)
C3 0.027(3) 0.024(2) 0.0194(19) -0.0049(15) 0.0017(17) -0.0051(17)
C4 0.037(3) 0.032(2) 0.022(2) -0.0003(17) -0.0133(19) -0.0086(19)
C5 0.045(3) 0.034(3) 0.019(2) -0.0034(17) -0.0053(19) -0.012(2)
C6 0.051(4) 0.029(3) 0.023(2) -0.0040(18) 0.000(2) -0.012(2)
C7 0.048(3) 0.029(2) 0.023(2) -0.0051(18) 0.001(2) -0.011(2)
C8 0.053(4) 0.054(3) 0.021(2) -0.005(2) 0.012(2) -0.008(2)
C9 0.028(3) 0.028(2) 0.026(2) 0.0009(17) -0.0009(18) -0.0058(17)
C10 0.019(3) 0.026(2) 0.021(2) -0.0049(16) -0.0017(16) -0.0050(16)
C11 0.025(3) 0.027(2) 0.0176(18) -0.0043(15) 0.0012(16) -0.0017(16)
C12 0.019(3) 0.033(2) 0.024(2) -0.0034(16) 0.0017(17) -0.0037(17)
C13 0.028(3) 0.028(2) 0.023(2) -0.0064(16) -0.0045(17) -0.0067(17)
C14 0.030(3) 0.024(2) 0.0223(19) -0.0054(16) -0.0032(17) -0.0054(17)

loop_
_geom_bond_atom_site_label_1
_geom_bond_atom_site_label_2
_geom_bond_distance
_geom_bond_site_symmetry_2
_geom_bond_publ_flag
F1 C1 1.340(6) . no
F2 C1 1.345(7) . no
F3 C1 1.330(6) . no
F4 C8 1.336(6) . no
F5 C8 1.324(8) . no
F6 C8 1.331(7) . no
O1 C2 1.400(5) . no
O1 H1 1.003(3) . no
O2 C3 1.194(6) . no
O3 C3 1.312(5) . no
O3 C4 1.469(5) . no
O4 C9 1.391(5) . no
O4 H11 0.961(3) . no
O5 C10 1.218(6) . no
O6 C10 1.311(5) . no
O6 C11 1.475(5) . no
C1 C2 1.517(7) . no
C2 C3 1.529(6) . no
C2 H2 0.98 . no
C4 C5 1.498(6) . no
C4 H4 0.97 . no
C4 H3 0.97 . no
C5 C6 1.525(7) . no
C5 H5 0.97 . no
C5 H6 0.97 . no
C6 C7 1.516(6) . no
C6 H8 0.97 . no
C6 H7 0.97 . no
C7 C7 1.523(9) 2_647 no
C7 H9 0.97 . no
C7 H10 0.97 . no
C8 C9 1.530(7) . no
C9 C10 1.531(6) . no
C9 H12 0.98 . no
C11 C12 1.504(6) . no
C11 H13 0.97 . no
C11 H14 0.97 . no
C12 C13 1.533(6) . no
C12 H15 0.97 . no
C12 H16 0.97 . no
C13 C14 1.526(6) . no
C13 H17 0.97 . no
C13 H18 0.97 . no
C14 C14 1.522(9) 2_538 no
C14 H19 0.97 . no
C14 H20 0.97 . no
